data_7237680
loop_
_publ_author_name
'Dong, Dapeng'
'Yan, Chaoxiong'
'Huang, Jindou'
'Lu, Na'
'Wu, Pengyan'
'Wang, Jian'
'Zhang, Zhenyi'

_publ_section_title
;
 An electron-donating strategy to guide the construction of MOF
 photocatalysts toward co-catalyst-free highly efficient photocatalytic H2
 evolution
;
_journal_issue 42
_journal_name_full 'Journal of Materials Chemistry A'
_journal_page_first 24180
_journal_paper_doi 10.1039/C9TA06141J
_journal_volume 7
_journal_year 2019
_chemical_formula_sum 'C2 H2 Cd N2 O S3'
_chemical_formula_weight 278.64
_space_group_crystal_system monoclinic
_space_group_IT_number 14
_space_group_name_Hall '-P 2yn'
_space_group_name_H-M_alt 'P 1 21/n 1'
_audit_creation_method SHELXL-2014/7
_audit_update_record
;
2019-04-25 deposited with the CCDC.	2019-08-15 downloaded from the CCDC.
;
_cell_angle_alpha 90
_cell_angle_beta 103.2113(6)
_cell_angle_gamma 90
_cell_formula_units_Z 4
_cell_length_a 6.2918(4)
_cell_length_b 15.1309(9)
_cell_length_c 7.2767(4)
_cell_measurement_reflns_used 4716
_cell_measurement_temperature 296(2)
_cell_measurement_theta_max 27.54
_cell_measurement_theta_min 2.69
_cell_volume 674.41(7)
_computing_cell_refinement 'Bruker SAINT'
_computing_data_collection 'Bruker APEX2'
_computing_data_reduction 'Bruker SAINT'
_computing_molecular_graphics 'Bruker SHELXTL'
_computing_publication_material 'Bruker SHELXTL'
_computing_structure_refinement 'SHELXL-2014 (Sheldrick 2014)'
_computing_structure_solution 'SHELXS-97 (Sheldrick 2008)'
_diffrn_ambient_temperature 296(2)
_diffrn_measured_fraction_theta_full 0.999
_diffrn_measured_fraction_theta_max 0.999
_diffrn_measurement_device_type 'Bruker APEX-II CCD'
_diffrn_measurement_method '\f and \w scans'
_diffrn_radiation_type MoK\a
_diffrn_radiation_wavelength 0.71073
_diffrn_reflns_av_R_equivalents 0.0192
_diffrn_reflns_av_unetI/netI 0.0141
_diffrn_reflns_Laue_measured_fraction_full 0.999
_diffrn_reflns_Laue_measured_fraction_max 0.999
_diffrn_reflns_limit_h_max 7
_diffrn_reflns_limit_h_min -7
_diffrn_reflns_limit_k_max 17
_diffrn_reflns_limit_k_min -17
_diffrn_reflns_limit_l_max 8
_diffrn_reflns_limit_l_min -8
_diffrn_reflns_number 4795
_diffrn_reflns_point_group_measured_fraction_full 0.999
_diffrn_reflns_point_group_measured_fraction_max 0.999
_diffrn_reflns_theta_full 24.998
_diffrn_reflns_theta_max 24.998
_diffrn_reflns_theta_min 2.692
_exptl_absorpt_coefficient_mu 4.076
_exptl_absorpt_correction_type none
_exptl_crystal_colour 'light yellow'
_exptl_crystal_density_diffrn 2.744
_exptl_crystal_description needlike
_exptl_crystal_F_000 528
_exptl_crystal_size_max 0.39
_exptl_crystal_size_mid 0.10
_exptl_crystal_size_min 0.09
_refine_diff_density_max 0.534
_refine_diff_density_min -0.385
_refine_diff_density_rms 0.089
_refine_ls_extinction_coef 0.0147(7)
_refine_ls_extinction_expression Fc^*^=kFc[1+0.001xFc^2^\l^3^/sin(2\q)]^-1/4^
_refine_ls_extinction_method 'SHELXL-2014/7 (Sheldrick 2014'
_refine_ls_goodness_of_fit_ref 1.002
_refine_ls_hydrogen_treatment undef
_refine_ls_matrix_type full
_refine_ls_number_parameters 83
_refine_ls_number_reflns 1184
_refine_ls_number_restraints 0
_refine_ls_restrained_S_all 1.002
_refine_ls_R_factor_all 0.0166
_refine_ls_R_factor_gt 0.0162
_refine_ls_shift/su_max 0.000
_refine_ls_shift/su_mean 0.000
_refine_ls_structure_factor_coef Fsqd
_refine_ls_weighting_details 'w=1/[\s^2^(Fo^2^)+(0.0255P)^2^+1.0450P] where P=(Fo^2^+2Fc^2^)/3'
_refine_ls_weighting_scheme calc
_refine_ls_wR_factor_gt 0.0432
_refine_ls_wR_factor_ref 0.0434
_reflns_Friedel_coverage 0.000
_reflns_number_gt 1155
_reflns_number_total 1184
_reflns_threshold_expression 'I > 2\s(I)'
_cod_data_source_file c9ta06141j2.cif
_cod_data_source_block 1
_cod_original_sg_symbol_H-M 'P 21/n'
_cod_database_code 7237680
_shelx_shelxl_version_number 2014/7
_shelx_space_group_comment
;
The symmetry employed for this shelxl refinement is uniquely defined
by the following loop, which should always be used as a source of
symmetry information in preference to the above space-group names.
They are only intended as comments.
;

loop_
_space_group_symop_operation_xyz
'x, y, z'
'-x+1/2, y+1/2, -z+1/2'
'-x, -y, -z'
'x-1/2, -y-1/2, z-1/2'

loop_
_atom_site_label
_atom_site_type_symbol
_atom_site_fract_x
_atom_site_fract_y
_atom_site_fract_z
_atom_site_U_iso_or_equiv
_atom_site_adp_type
_atom_site_occupancy
_atom_site_site_symmetry_order
_atom_site_calc_flag
Cd1 Cd -0.31760(3) 0.39856(2) -0.05092(3) 0.02045(11) Uani 1 1 d
S1 S -0.57781(10) 0.26609(4) -0.12225(9) 0.02120(16) Uani 1 1 d
S2 S -0.14192(11) 0.17211(4) -0.09239(9) 0.02307(17) Uani 1 1 d
S3 S 0.09218(10) 0.02280(4) -0.24604(9) 0.02014(16) Uani 1 1 d
O1W O -0.1142(4) 0.39239(15) -0.2798(4) 0.0426(6) Uani 1 1 d
N1 N -0.4804(3) 0.13610(15) -0.3451(3) 0.0206(5) Uani 1 1 d
N2 N -0.3214(4) 0.07708(15) -0.3737(3) 0.0211(5) Uani 1 1 d
C1 C -0.4145(4) 0.18974(16) -0.2013(3) 0.0171(5) Uani 1 1 d
C2 C -0.1353(4) 0.08850(16) -0.2527(4) 0.0180(5) Uani 1 1 d

loop_
_atom_site_aniso_label
_atom_site_aniso_U_11
_atom_site_aniso_U_22
_atom_site_aniso_U_33
_atom_site_aniso_U_23
_atom_site_aniso_U_13
_atom_site_aniso_U_12
Cd1 0.01934(15) 0.01961(15) 0.02245(15) 0.00014(7) 0.00487(9) 0.00211(6)
S1 0.0188(3) 0.0199(3) 0.0257(3) -0.0009(3) 0.0067(3) 0.0007(2)
S2 0.0215(3) 0.0224(3) 0.0219(3) -0.0085(3) -0.0021(3) 0.0034(2)
S3 0.0203(3) 0.0190(3) 0.0209(3) -0.0013(2) 0.0043(2) 0.0017(2)
O1W 0.0439(14) 0.0455(14) 0.0409(13) -0.0012(10) 0.0149(11) 0.0010(10)
N1 0.0170(11) 0.0223(11) 0.0220(11) -0.0032(9) 0.0035(9) -0.0021(9)
N2 0.0190(11) 0.0220(11) 0.0220(11) -0.0062(9) 0.0039(9) -0.0025(9)
C1 0.0174(12) 0.0167(12) 0.0175(12) 0.0022(9) 0.0047(9) -0.0014(10)
C2 0.0226(14) 0.0152(12) 0.0164(12) -0.0007(9) 0.0048(10) -0.0022(10)

loop_
_atom_type_symbol
_atom_type_description
_atom_type_scat_dispersion_real
_atom_type_scat_dispersion_imag
_atom_type_scat_source
C C 0.0033 0.0016 'International Tables Vol C Tables 4.2.6.8 and 6.1.1.4'
H H 0.0000 0.0000 'International Tables Vol C Tables 4.2.6.8 and 6.1.1.4'
N N 0.0061 0.0033 'International Tables Vol C Tables 4.2.6.8 and 6.1.1.4'
O O 0.0106 0.0060 'International Tables Vol C Tables 4.2.6.8 and 6.1.1.4'
S S 0.1246 0.1234 'International Tables Vol C Tables 4.2.6.8 and 6.1.1.4'
Cd Cd -0.8075 1.2024 'International Tables Vol C Tables 4.2.6.8 and 6.1.1.4'

loop_
_geom_angle_atom_site_label_1
_geom_angle_atom_site_label_2
_geom_angle_atom_site_label_3
_geom_angle
_geom_angle_site_symmetry_1
_geom_angle_site_symmetry_3
O1W Cd1 N1 83.30(8) . 4_666
O1W Cd1 S1 104.73(6) . .
N1 Cd1 S1 113.23(6) 4_666 .
O1W Cd1 S3 149.76(6) . 4_566
N1 Cd1 S3 84.46(6) 4_666 4_566
S1 Cd1 S3 105.51(2) . 4_566
O1W Cd1 S3 91.36(6) . 2_454
N1 Cd1 S3 149.09(6) 4_666 2_454
S1 Cd1 S3 97.59(2) . 2_454
S3 Cd1 S3 85.15(2) 4_566 2_454
C1 S1 Cd1 100.90(8) . .
C2 S2 C1 88.75(12) . .
C2 S3 Cd1 92.97(9) . 4_665
C2 S3 Cd1 87.92(8) . 2_444
Cd1 S3 Cd1 94.85(2) 4_665 2_444
C1 N1 N2 114.1(2) . .
C1 N1 Cd1 135.81(17) . 4_565
N2 N1 Cd1 109.60(15) . 4_565
C2 N2 N1 112.3(2) . .
N1 C1 S1 125.02(19) . .
N1 C1 S2 111.54(18) . .
S1 C1 S2 123.40(15) . .
N2 C2 S2 113.32(19) . .
N2 C2 S3 123.37(19) . .
S2 C2 S3 123.23(15) . .

loop_
_geom_bond_atom_site_label_1
_geom_bond_atom_site_label_2
_geom_bond_distance
_geom_bond_site_symmetry_2
Cd1 O1W 2.323(2) .
Cd1 N1 2.359(2) 4_666
Cd1 S1 2.5650(7) .
Cd1 S3 2.6899(7) 4_566
Cd1 S3 2.7450(7) 2_454
S1 C1 1.729(3) .
S2 C2 1.728(2) .
S2 C1 1.738(2) .
S3 C2 1.734(3) .
S3 Cd1 2.6899(7) 4_665
S3 Cd1 2.7450(7) 2_444
N1 C1 1.314(3) .
N1 N2 1.392(3) .
N1 Cd1 2.359(2) 4_565
N2 C2 1.305(3) .
